data_7109495
loop_
_publ_author_name
'David Stephens'
'Yu Zhang'
'Mathew Cormier'
'Gabriel Chavez'
'Hadi Arman'
'Oleg V. Larionov'

_publ_section_title
;
 Three-component reaction of small-ring cyclic amines with arynes and
 acetonitrile
;
_journal_name_full Chem.Commun.
_journal_page_first 6558
_journal_paper_doi 10.1039/c3cc42854k
_journal_volume 49
_journal_year 2013
_chemical_absolute_configuration unk
_chemical_formula_moiety 'C16 H17 N'
_chemical_formula_sum 'C16 H17 N'
_chemical_formula_weight 223.31
_chemical_name_systematic
;
?
;
_space_group_IT_number 4
_symmetry_cell_setting monoclinic
_symmetry_space_group_name_Hall 'P 2yb'
_symmetry_space_group_name_H-M 'P 1 21 1'
_atom_sites_solution_hydrogens geom
_atom_sites_solution_primary direct
_atom_sites_solution_secondary difmap
_audit_creation_method SHELXL-97
_cell_angle_alpha 90.00
_cell_angle_beta 98.839(6)
_cell_angle_gamma 90.00
_cell_formula_units_Z 2
_cell_length_a 7.736(4)
_cell_length_b 8.914(4)
_cell_length_c 9.594(4)
_cell_measurement_reflns_used 3288
_cell_measurement_temperature 98(2)
_cell_measurement_theta_max 40.2
_cell_measurement_theta_min 2.3
_cell_volume 653.7(5)
_computing_cell_refinement
;
CrystalClear-SM Expert 2.0 r5 (Rigaku, 2010)
;
_computing_data_collection
;
CrystalClear-SM Expert 2.0 r5 (Rigaku, 2010)
;
_computing_data_reduction
;
CrystalClear-SM Expert 2.0 r5 (Rigaku, 2010)
;
_computing_publication_material 'publCIF (Westrip, 2010)'
_computing_structure_refinement 'SHELXL-97 (Sheldrick, 1997)'
_computing_structure_solution 'SHELXS-97 (Sheldrick, 1990)'
_diffrn_ambient_temperature 98(2)
_diffrn_detector_area_resol_mean 28.5714
_diffrn_measured_fraction_theta_full 0.991
_diffrn_measured_fraction_theta_max 0.991
_diffrn_measurement_device_type
;
Saturn724 (2x2 bin mode)
;
_diffrn_measurement_method \w
_diffrn_radiation_monochromator graphite
_diffrn_radiation_source 'sealed tube'
_diffrn_radiation_type MoK\a
_diffrn_radiation_wavelength 0.71073
_diffrn_reflns_av_R_equivalents 0.0319
_diffrn_reflns_av_sigmaI/netI 0.0317
_diffrn_reflns_limit_h_max 10
_diffrn_reflns_limit_h_min -10
_diffrn_reflns_limit_k_max 11
_diffrn_reflns_limit_k_min -8
_diffrn_reflns_limit_l_max 10
_diffrn_reflns_limit_l_min -12
_diffrn_reflns_number 5213
_diffrn_reflns_reduction_process 'Lp corrections applied'
_diffrn_reflns_theta_full 27.48
_diffrn_reflns_theta_max 27.48
_diffrn_reflns_theta_min 2.66
_diffrn_standards_decay_% <1
_diffrn_standards_interval_count 0
_diffrn_standards_number 0
_exptl_absorpt_coefficient_mu 0.066
_exptl_absorpt_correction_T_max 1.000
_exptl_absorpt_correction_T_min 0.795
_exptl_absorpt_correction_type multi-scan
_exptl_absorpt_process_details 'ABSCOR (Higashi, 1995)'
_exptl_crystal_colour colourless
_exptl_crystal_density_diffrn 1.134
_exptl_crystal_density_method 'not measured'
_exptl_crystal_description platelet
_exptl_crystal_F_000 240
_exptl_crystal_size_max 0.45
_exptl_crystal_size_mid 0.20
_exptl_crystal_size_min 0.13
_refine_diff_density_max 0.170
_refine_diff_density_min -0.146
_refine_diff_density_rms 0.032
_refine_ls_extinction_method none
_refine_ls_goodness_of_fit_ref 1.003
_refine_ls_hydrogen_treatment mixed
_refine_ls_matrix_type full
_refine_ls_number_parameters 205
_refine_ls_number_reflns 2651
_refine_ls_number_restraints 1
_refine_ls_restrained_S_all 1.003
_refine_ls_R_factor_all 0.0353
_refine_ls_R_factor_gt 0.0340
_refine_ls_shift/su_max 0.001
_refine_ls_shift/su_mean 0.000
_refine_ls_structure_factor_coef Fsqd
_refine_ls_weighting_details 'calc w=1/[\s^2^(Fo^2^)+(0.0370P)^2^+0.1000P] where P=(Fo^2^+2Fc^2^)/3'
_refine_ls_weighting_scheme calc
_refine_ls_wR_factor_gt 0.0768
_refine_ls_wR_factor_ref 0.0777
_reflns_number_gt 2577
_reflns_number_total 2651
_reflns_threshold_expression >2sigma(I)
_cod_data_source_file c3cc42854k.txt
_cod_data_source_block cd1074b
_cod_original_sg_symbol_H-M P2(1)
_cod_database_code 7109495

loop_
_symmetry_equiv_pos_as_xyz
'x, y, z'
'-x, y+1/2, -z'

loop_
_atom_site_label
_atom_site_type_symbol
_atom_site_fract_x
_atom_site_fract_y
_atom_site_fract_z
_atom_site_U_iso_or_equiv
_atom_site_adp_type
_atom_site_occupancy
_atom_site_symmetry_multiplicity
_atom_site_calc_flag
N1 N 0.93555(13) 0.52333(13) 0.05735(10) 0.0207(2) Uani 1 1 d
C11 C 0.63970(16) 0.48992(16) -0.09908(12) 0.0198(3) Uani 1 1 d
C1 C 0.80569(16) 0.42307(15) -0.02469(12) 0.0211(3) Uani 1 1 d
C12 C 0.50479(17) 0.39516(16) -0.16012(13) 0.0223(3) Uani 1 1 d
C9 C 0.78316(17) 0.56601(16) 0.29936(13) 0.0236(3) Uani 1 1 d
C4 C 0.92859(16) 0.47251(14) 0.30799(12) 0.0209(3) Uani 1 1 d
C16 C 0.61944(18) 0.64453(16) -0.11731(14) 0.0236(3) Uani 1 1 d
C5 C 0.97969(19) 0.39055(17) 0.43221(14) 0.0276(3) Uani 1 1 d
C3 C 1.03237(16) 0.45513(15) 0.18676(13) 0.0215(3) Uani 1 1 d
C13 C 0.35504(17) 0.45401(17) -0.24116(14) 0.0259(3) Uani 1 1 d
C14 C 0.33691(19) 0.60825(18) -0.26082(15) 0.0282(3) Uani 1 1 d
C8 C 0.69004(19) 0.57865(18) 0.41261(14) 0.0284(3) Uani 1 1 d
C2 C 0.97692(17) 0.45655(18) -0.07333(13) 0.0264(3) Uani 1 1 d
C15 C 0.46869(19) 0.70331(17) -0.19761(16) 0.0286(3) Uani 1 1 d
C7 C 0.74190(19) 0.49640(19) 0.53522(14) 0.0329(3) Uani 1 1 d
C10 C 1.21220(18) 0.53015(19) 0.21902(15) 0.0287(3) Uani 1 1 d
C6 C 0.8866(2) 0.40309(19) 0.54452(15) 0.0332(3) Uani 1 1 d
H10A H 1.280(2) 0.515(3) 0.1373(19) 0.050 Uiso 1 1 d
H15A H 0.459(2) 0.811(2) -0.2101(19) 0.040 Uiso 1 1 d
H8A H 0.586(2) 0.644(2) 0.4049(19) 0.040 Uiso 1 1 d
H3A H 1.048(2) 0.347(2) 0.1726(19) 0.040 Uiso 1 1 d
H12A H 0.516(2) 0.285(2) -0.1457(19) 0.040 Uiso 1 1 d
H10B H 1.279(2) 0.484(2) 0.306(2) 0.050 Uiso 1 1 d
H10C H 1.202(3) 0.643(3) 0.235(2) 0.050 Uiso 1 1 d
H9A H 0.746(2) 0.626(2) 0.2129(19) 0.040 Uiso 1 1 d
H1A H 0.796(2) 0.319(2) 0.0138(19) 0.040 Uiso 1 1 d
H2B H 1.064(2) 0.378(2) -0.0636(19) 0.040 Uiso 1 1 d
H2A H 0.978(2) 0.528(2) -0.1524(18) 0.040 Uiso 1 1 d
H7A H 0.676(2) 0.499(2) 0.6121(18) 0.040 Uiso 1 1 d
H6A H 0.921(2) 0.345(2) 0.6288(19) 0.040 Uiso 1 1 d
H13A H 0.261(2) 0.391(2) -0.2863(19) 0.040 Uiso 1 1 d
H14A H 0.233(2) 0.647(2) -0.3173(19) 0.040 Uiso 1 1 d
H5A H 1.082(2) 0.325(2) 0.4387(19) 0.040 Uiso 1 1 d
H16A H 0.714(2) 0.705(2) -0.076(2) 0.040 Uiso 1 1 d

loop_
_atom_site_aniso_label
_atom_site_aniso_U_11
_atom_site_aniso_U_22
_atom_site_aniso_U_33
_atom_site_aniso_U_23
_atom_site_aniso_U_13
_atom_site_aniso_U_12
N1 0.0187(5) 0.0257(6) 0.0176(5) -0.0009(4) 0.0023(4) -0.0006(4)
C11 0.0203(6) 0.0252(7) 0.0148(5) 0.0013(4) 0.0058(4) 0.0013(5)
C1 0.0216(6) 0.0227(7) 0.0187(5) -0.0011(5) 0.0026(5) -0.0001(5)
C12 0.0231(7) 0.0229(7) 0.0216(6) 0.0015(5) 0.0052(5) -0.0003(5)
C9 0.0238(6) 0.0273(7) 0.0189(6) 0.0000(5) 0.0008(5) -0.0018(5)
C4 0.0218(6) 0.0214(6) 0.0184(5) -0.0023(5) -0.0005(4) -0.0050(5)
C16 0.0226(7) 0.0229(7) 0.0262(6) -0.0004(5) 0.0061(5) -0.0011(5)
C5 0.0304(7) 0.0262(8) 0.0242(6) 0.0012(5) -0.0024(5) -0.0010(6)
C3 0.0205(6) 0.0217(7) 0.0216(6) -0.0007(5) 0.0009(4) 0.0012(5)
C13 0.0191(6) 0.0321(8) 0.0262(6) 0.0009(6) 0.0022(5) -0.0014(6)
C14 0.0209(7) 0.0355(8) 0.0279(7) 0.0061(6) 0.0030(5) 0.0061(6)
C8 0.0260(7) 0.0353(8) 0.0246(6) -0.0049(6) 0.0058(5) -0.0036(6)
C2 0.0222(6) 0.0368(8) 0.0207(6) -0.0020(5) 0.0054(5) 0.0036(6)
C15 0.0293(8) 0.0235(7) 0.0338(7) 0.0051(6) 0.0071(6) 0.0051(6)
C7 0.0357(8) 0.0430(9) 0.0211(6) -0.0041(6) 0.0077(5) -0.0131(7)
C10 0.0206(6) 0.0341(9) 0.0304(7) -0.0022(6) 0.0005(5) -0.0012(6)
C6 0.0428(9) 0.0359(9) 0.0193(6) 0.0054(6) -0.0007(6) -0.0095(7)

loop_
_atom_type_symbol
_atom_type_description
_atom_type_scat_dispersion_real
_atom_type_scat_dispersion_imag
_atom_type_scat_source
C C 0.0033 0.0016 'International Tables Vol C Tables 4.2.6.8 and 6.1.1.4'
H H 0.0000 0.0000 'International Tables Vol C Tables 4.2.6.8 and 6.1.1.4'
N N 0.0061 0.0033 'International Tables Vol C Tables 4.2.6.8 and 6.1.1.4'

loop_
_geom_angle_atom_site_label_1
_geom_angle_atom_site_label_2
_geom_angle_atom_site_label_3
_geom_angle
C2 N1 C1 61.26(9)
C2 N1 C3 113.69(11)
C1 N1 C3 114.44(11)
C16 C11 C12 118.79(12)
C16 C11 C1 121.72(12)
C12 C11 C1 119.36(13)
N1 C1 C11 118.51(11)
N1 C1 C2 59.01(8)
C11 C1 C2 120.48(11)
N1 C1 H1A 116.6(10)
C11 C1 H1A 115.7(11)
C2 C1 H1A 114.8(11)
C13 C12 C11 120.57(13)
C13 C12 H12A 119.9(11)
C11 C12 H12A 119.5(11)
C4 C9 C8 120.69(12)
C4 C9 H9A 120.2(10)
C8 C9 H9A 119.1(10)
C9 C4 C5 118.83(12)
C9 C4 C3 122.19(11)
C5 C4 C3 118.98(12)
C11 C16 C15 120.52(13)
C11 C16 H16A 116.5(11)
C15 C16 H16A 122.9(11)
C6 C5 C4 120.34(14)
C6 C5 H5A 120.6(11)
C4 C5 H5A 119.0(11)
N1 C3 C4 109.98(10)
N1 C3 C10 108.50(11)
C4 C3 C10 111.79(11)
N1 C3 H3A 110.2(10)
C4 C3 H3A 107.3(11)
C10 C3 H3A 109.0(10)
C14 C13 C12 120.32(13)
C14 C13 H13A 117.3(11)
C12 C13 H13A 122.4(11)
C15 C14 C13 119.39(14)
C15 C14 H14A 121.3(12)
C13 C14 H14A 119.3(12)
C7 C8 C9 119.91(14)
C7 C8 H8A 120.0(11)
C9 C8 H8A 120.1(11)
N1 C2 C1 59.73(8)
N1 C2 H2B 116.9(11)
C1 C2 H2B 117.5(11)
N1 C2 H2A 114.9(11)
C1 C2 H2A 118.5(10)
H2B C2 H2A 116.9(15)
C14 C15 C16 120.37(14)
C14 C15 H15A 121.0(11)
C16 C15 H15A 118.6(11)
C6 C7 C8 119.70(13)
C6 C7 H7A 118.8(11)
C8 C7 H7A 121.5(11)
C3 C10 H10A 110.2(11)
C3 C10 H10B 108.9(11)
H10A C10 H10B 109.0(16)
C3 C10 H10C 112.0(11)
H10A C10 H10C 108.0(17)
H10B C10 H10C 108.8(17)
C7 C6 C5 120.52(13)
C7 C6 H6A 119.5(11)
C5 C6 H6A 119.9(11)

loop_
_geom_bond_atom_site_label_1
_geom_bond_atom_site_label_2
_geom_bond_distance
N1 C2 1.4669(17)
N1 C1 1.4780(16)
N1 C3 1.4786(16)
C11 C16 1.395(2)
C11 C12 1.3992(19)
C11 C1 1.4938(17)
C1 C2 1.5004(19)
C1 H1A 1.007(19)
C12 C13 1.3946(19)
C12 H12A 1.00(2)
C9 C4 1.3923(19)
C9 C8 1.3974(18)
C9 H9A 0.993(19)
C4 C5 1.4020(18)
C4 C3 1.5193(18)
C16 C15 1.397(2)
C16 H16A 0.95(2)
C5 C6 1.390(2)
C5 H5A 0.979(19)
C3 C10 1.532(2)
C3 H3A 0.99(2)
C13 C14 1.392(2)
C13 H13A 0.970(19)
C14 C15 1.391(2)
C14 H14A 0.960(19)
C8 C7 1.392(2)
C8 H8A 0.984(19)
C2 H2B 0.97(2)
C2 H2A 0.992(19)
C15 H15A 0.97(2)
C7 C6 1.386(2)
C7 H7A 0.958(17)
C10 H10A 1.017(19)
C10 H10B 1.00(2)
C10 H10C 1.02(2)
C6 H6A 0.962(18)
